data_1553999
loop_
_publ_author_name
'Pati, Avik Kumar'
'Gharpure, Santosh J.'
'Mishra, Ashok K.'

_publ_section_title
;
 Contrasting Solid-State Fluorescence of Diynes with Small and Large Aryl
 Substituents: Crystal Packing Dependence and Stimuli-Responsive
 Fluorescence Switching.
;
_journal_issue 42
_journal_name_full 'The journal of physical chemistry. A'
_journal_page_first 10481
_journal_page_last 10493
_journal_paper_doi 10.1021/acs.jpca.5b08445
_journal_volume 119
_journal_year 2015
_chemical_formula_sum 'C18 H14 O2'
_chemical_formula_weight 262.29
_space_group_crystal_system monoclinic
_space_group_IT_number 14
_space_group_name_Hall '-P 2ybc'
_space_group_name_H-M_alt 'P 1 21/c 1'
_atom_sites_solution_hydrogens geom
_audit_creation_method SHELXL-2013
_cell_angle_alpha 90
_cell_angle_beta 91.753(2)
_cell_angle_gamma 90
_cell_formula_units_Z 4
_cell_length_a 7.2042(3)
_cell_length_b 15.6697(6)
_cell_length_c 12.5803(5)
_cell_measurement_reflns_used 4657
_cell_measurement_temperature 296(2)
_cell_measurement_theta_max 27.02
_cell_measurement_theta_min 2.60
_cell_volume 1419.50(10)
_computing_cell_refinement 'APEXII/SAINT (Bruker, 2004)'
_computing_data_collection 'APEXII (Bruker, 2004)'
_computing_data_reduction 'SAINT/XPREP (Bruker, 2004)'
_computing_molecular_graphics 'ORTEP3 (Farrugia, 1997) and Mercury (Bruno et al., 2002)'
_computing_publication_material 'SHELXL-97 (Sheldrick, 2013)'
_computing_structure_refinement 'SHELXL-97 (Sheldrick, 2013)'
_computing_structure_solution 'SHELXS-97 (Sheldrick, 2008)'
_diffrn_ambient_temperature 296(2)
_diffrn_measured_fraction_theta_full 0.971
_diffrn_measured_fraction_theta_max 0.999
_diffrn_measurement_device_type 'Bruker axs APEX-II CCD Diffractometer'
_diffrn_measurement_method '\f and \w scans'
_diffrn_radiation_type MoK\a
_diffrn_radiation_wavelength 0.71073
_diffrn_reflns_av_R_equivalents 0.0187
_diffrn_reflns_av_unetI/netI 0.0156
_diffrn_reflns_Laue_measured_fraction_full 0.971
_diffrn_reflns_Laue_measured_fraction_max 0.999
_diffrn_reflns_limit_h_max 7
_diffrn_reflns_limit_h_min -8
_diffrn_reflns_limit_k_max 18
_diffrn_reflns_limit_k_min -18
_diffrn_reflns_limit_l_max 14
_diffrn_reflns_limit_l_min -14
_diffrn_reflns_number 11039
_diffrn_reflns_point_group_measured_fraction_full 0.971
_diffrn_reflns_point_group_measured_fraction_max 0.999
_diffrn_reflns_theta_full 25.242
_diffrn_reflns_theta_max 24.997
_diffrn_reflns_theta_min 2.077
_exptl_absorpt_coefficient_mu 0.079
_exptl_absorpt_correction_T_max 0.9712
_exptl_absorpt_correction_T_min 0.9140
_exptl_absorpt_correction_type multi-scan
_exptl_absorpt_process_details 'SADABS (Bruker, 2004)'
_exptl_crystal_colour colourless
_exptl_crystal_density_diffrn 1.227
_exptl_crystal_description block
_exptl_crystal_F_000 552
_exptl_crystal_size_max 0.350
_exptl_crystal_size_mid 0.350
_exptl_crystal_size_min 0.300
_refine_diff_density_max 0.121
_refine_diff_density_min -0.161
_refine_diff_density_rms 0.032
_refine_ls_extinction_method none
_refine_ls_goodness_of_fit_ref 1.624
_refine_ls_hydrogen_treatment constr
_refine_ls_matrix_type full
_refine_ls_number_parameters 183
_refine_ls_number_reflns 2501
_refine_ls_number_restraints 0
_refine_ls_restrained_S_all 1.624
_refine_ls_R_factor_all 0.0491
_refine_ls_R_factor_gt 0.0378
_refine_ls_shift/su_max 0.000
_refine_ls_shift/su_mean 0.000
_refine_ls_structure_factor_coef Fsqd
_refine_ls_weighting_details 'w=1/[\s^2^(Fo^2^)+(0.0506P)^2^] where P=(Fo^2^+2Fc^2^)/3'
_refine_ls_weighting_scheme calc
_refine_ls_wR_factor_gt 0.1141
_refine_ls_wR_factor_ref 0.1211
_reflns_Friedel_coverage 0.000
_reflns_number_gt 2012
_reflns_number_total 2501
_reflns_threshold_expression 'I > 2\s(I)'
_cod_data_source_file Avik_CIF_2.cif
_cod_data_source_block meod1
_cod_original_sg_symbol_H-M 'P 21/c'
_cod_database_code 1553999
_shelx_space_group_comment
; 
The symmetry employed for this shelxl refinement is uniquely defined 
by the following loop, which should always be used as a source of 
symmetry information in preference to the above space-group names. 
They are only intended as comments. 
;
_shelx_estimated_absorpt_t_min 0.973
_shelx_estimated_absorpt_t_max 0.977
_shelxl_version_number 2013-4

loop_
_space_group_symop_operation_xyz
'x, y, z'
'-x, y+1/2, -z+1/2'
'-x, -y, -z'
'x, -y-1/2, z-1/2'

loop_
_atom_site_label
_atom_site_type_symbol
_atom_site_fract_x
_atom_site_fract_y
_atom_site_fract_z
_atom_site_U_iso_or_equiv
_atom_site_adp_type
_atom_site_occupancy
_atom_site_site_symmetry_order
_atom_site_calc_flag
_atom_site_refinement_flags_posn
_atom_site_refinement_flags_adp
O1 O 0.32512(15) -0.46953(5) 0.25453(7) 0.0584(3) Uani 1 1 d . .
C11 C 0.2343(2) 0.11151(8) 0.09578(11) 0.0476(4) Uani 1 1 d . .
C5 C 0.26451(18) -0.21274(8) 0.18392(10) 0.0434(3) Uani 1 1 d . .
C10 C 0.2361(2) 0.03641(8) 0.11539(10) 0.0478(4) Uani 1 1 d . .
C9 C 0.2414(2) -0.04913(8) 0.13775(10) 0.0487(4) Uani 1 1 d . .
O2 O 0.25032(17) 0.45804(5) -0.00146(8) 0.0681(4) Uani 1 1 d . .
C2 C 0.29888(18) -0.38488(7) 0.23614(10) 0.0428(3) Uani 1 1 d . .
C8 C 0.25087(19) -0.12404(8) 0.15841(10) 0.0489(4) Uani 1 1 d . .
C12 C 0.23293(18) 0.20050(7) 0.06976(10) 0.0419(3) Uani 1 1 d . .
C6 C 0.20145(19) -0.24369(8) 0.27951(10) 0.0501(4) Uani 1 1 d . .
H6 H 0.1469 -0.2063 0.3267 0.060 Uiso 1 1 calc R U
C4 C 0.34287(19) -0.27059(8) 0.11355(10) 0.0478(4) Uani 1 1 d . .
H4 H 0.3849 -0.2513 0.0486 0.057 Uiso 1 1 calc R U
C3 C 0.35845(19) -0.35509(8) 0.13899(10) 0.0483(4) Uani 1 1 d . .
H3 H 0.4093 -0.3929 0.0909 0.058 Uiso 1 1 calc R U
C7 C 0.21789(19) -0.32883(8) 0.30629(11) 0.0501(4) Uani 1 1 d . .
H7 H 0.1750 -0.3484 0.3708 0.060 Uiso 1 1 calc R U
C15 C 0.23699(19) 0.37293(7) 0.01725(10) 0.0464(4) Uani 1 1 d . .
C17 C 0.3123(2) 0.26049(8) 0.13968(10) 0.0486(4) Uani 1 1 d . .
H17 H 0.3640 0.2427 0.2046 0.058 Uiso 1 1 calc R U
C13 C 0.15534(19) 0.22915(8) -0.02521(10) 0.0520(4) Uani 1 1 d . .
H13 H 0.1016 0.1900 -0.0724 0.062 Uiso 1 1 calc R U
C16 C 0.3142(2) 0.34488(8) 0.11339(10) 0.0523(4) Uani 1 1 d . .
H16 H 0.3680 0.3841 0.1605 0.063 Uiso 1 1 calc R U
C14 C 0.1555(2) 0.31447(8) -0.05185(11) 0.0538(4) Uani 1 1 d . .
H14 H 0.1011 0.3326 -0.1159 0.065 Uiso 1 1 calc R U
C1 C 0.2816(2) -0.50206(8) 0.35678(11) 0.0649(5) Uani 1 1 d . .
H1A H 0.3481 -0.4702 0.4108 0.097 Uiso 1 1 calc R U
H1B H 0.3167 -0.5611 0.3614 0.097 Uiso 1 1 calc R U
H1C H 0.1505 -0.4968 0.3669 0.097 Uiso 1 1 calc R U
C18 C 0.1870(3) 0.49003(10) -0.10225(12) 0.0869(6) Uani 1 1 d . .
H18A H 0.2523 0.4619 -0.1576 0.130 Uiso 1 1 calc R U
H18B H 0.2099 0.5503 -0.1055 0.130 Uiso 1 1 calc R U
H18C H 0.0563 0.4795 -0.1115 0.130 Uiso 1 1 calc R U

loop_
_atom_site_aniso_label
_atom_site_aniso_U_11
_atom_site_aniso_U_22
_atom_site_aniso_U_33
_atom_site_aniso_U_23
_atom_site_aniso_U_13
_atom_site_aniso_U_12
O1 0.0825(8) 0.0354(6) 0.0577(6) 0.0062(4) 0.0093(5) 0.0040(4)
C11 0.0473(9) 0.0395(8) 0.0560(8) -0.0007(6) 0.0029(6) 0.0018(6)
C5 0.0421(8) 0.0355(7) 0.0522(8) 0.0015(5) -0.0040(6) -0.0027(5)
C10 0.0510(9) 0.0385(8) 0.0539(8) -0.0001(5) 0.0014(6) 0.0003(6)
C9 0.0522(9) 0.0391(8) 0.0549(8) -0.0009(6) 0.0013(7) 0.0000(6)
O2 0.1090(10) 0.0364(6) 0.0588(6) 0.0089(4) 0.0015(6) -0.0001(5)
C2 0.0461(8) 0.0320(7) 0.0501(8) -0.0005(5) 0.0010(6) -0.0021(5)
C8 0.0491(9) 0.0397(8) 0.0575(8) -0.0002(6) -0.0029(7) -0.0030(6)
C12 0.0403(8) 0.0353(7) 0.0503(7) 0.0006(5) 0.0032(6) 0.0019(5)
C6 0.0531(9) 0.0404(8) 0.0574(8) -0.0078(6) 0.0097(7) 0.0021(6)
C4 0.0547(9) 0.0439(8) 0.0448(7) 0.0051(6) 0.0039(6) -0.0007(6)
C3 0.0580(9) 0.0410(8) 0.0462(7) -0.0022(5) 0.0071(6) 0.0042(6)
C7 0.0567(9) 0.0435(8) 0.0508(8) 0.0015(6) 0.0117(7) -0.0036(6)
C15 0.0597(9) 0.0331(7) 0.0467(7) 0.0024(5) 0.0073(6) 0.0039(6)
C17 0.0600(10) 0.0437(8) 0.0419(7) 0.0031(5) -0.0034(6) 0.0009(6)
C13 0.0540(9) 0.0419(8) 0.0592(8) -0.0066(6) -0.0123(7) -0.0002(6)
C16 0.0711(11) 0.0388(8) 0.0467(8) -0.0036(5) -0.0039(7) -0.0056(6)
C14 0.0632(10) 0.0481(8) 0.0492(8) 0.0024(6) -0.0110(7) 0.0091(7)
C1 0.0706(12) 0.0508(9) 0.0742(11) 0.0199(7) 0.0153(9) 0.0018(7)
C18 0.1368(19) 0.0549(11) 0.0690(11) 0.0211(8) 0.0011(11) 0.0174(10)

loop_
_atom_type_symbol
_atom_type_description
_atom_type_scat_dispersion_real
_atom_type_scat_dispersion_imag
_atom_type_scat_source
C C 0.0033 0.0016 'International Tables Vol C Tables 4.2.6.8 and 6.1.1.4'
H H 0.0000 0.0000 'International Tables Vol C Tables 4.2.6.8 and 6.1.1.4'
O O 0.0106 0.0060 'International Tables Vol C Tables 4.2.6.8 and 6.1.1.4'

loop_
_geom_angle_atom_site_label_1
_geom_angle_atom_site_label_2
_geom_angle_atom_site_label_3
_geom_angle
C2 O1 C1 117.96(10)
C10 C11 C12 178.62(13)
C6 C5 C4 118.16(11)
C6 C5 C8 120.86(11)
C4 C5 C8 120.98(11)
C11 C10 C9 178.98(14)
C8 C9 C10 178.28(14)
C15 O2 C18 118.50(11)
O1 C2 C7 124.69(11)
O1 C2 C3 115.66(11)
C7 C2 C3 119.65(12)
C9 C8 C5 179.14(14)
C13 C12 C17 118.26(11)
C13 C12 C11 120.99(11)
C17 C12 C11 120.75(11)
C7 C6 C5 121.47(11)
C7 C6 H6 119.3
C5 C6 H6 119.3
C3 C4 C5 120.80(12)
C3 C4 H4 119.6
C5 C4 H4 119.6
C4 C3 C2 120.45(11)
C4 C3 H3 119.8
C2 C3 H3 119.8
C6 C7 C2 119.45(12)
C6 C7 H7 120.3
C2 C7 H7 120.3
O2 C15 C14 124.96(12)
O2 C15 C16 115.70(11)
C14 C15 C16 119.34(12)
C16 C17 C12 120.46(12)
C16 C17 H17 119.8
C12 C17 H17 119.8
C14 C13 C12 121.55(12)
C14 C13 H13 119.2
C12 C13 H13 119.2
C17 C16 C15 120.79(12)
C17 C16 H16 119.6
C15 C16 H16 119.6
C13 C14 C15 119.58(12)
C13 C14 H14 120.2
C15 C14 H14 120.2
O1 C1 H1A 109.5
O1 C1 H1B 109.5
H1A C1 H1B 109.5
O1 C1 H1C 109.5
H1A C1 H1C 109.5
H1B C1 H1C 109.5
O2 C18 H18A 109.5
O2 C18 H18B 109.5
H18A C18 H18B 109.5
O2 C18 H18C 109.5
H18A C18 H18C 109.5
H18B C18 H18C 109.5

loop_
_geom_bond_atom_site_label_1
_geom_bond_atom_site_label_2
_geom_bond_distance
O1 C2 1.3586(14)
O1 C1 1.4275(16)
C11 C10 1.2023(16)
C11 C12 1.4323(16)
C5 C6 1.3860(16)
C5 C4 1.3981(17)
C5 C8 1.4292(17)
C10 C9 1.3699(17)
C9 C8 1.2038(17)
O2 C15 1.3582(14)
O2 C18 1.4253(18)
C2 C7 1.3865(18)
C2 C3 1.3884(17)
C12 C13 1.3787(17)
C12 C17 1.3975(17)
C6 C7 1.3802(16)
C6 H6 0.9300
C4 C3 1.3661(16)
C4 H4 0.9300
C3 H3 0.9300
C7 H7 0.9300
C15 C14 1.3814(19)
C15 C16 1.3873(18)
C17 C16 1.3632(16)
C17 H17 0.9300
C13 C14 1.3783(17)
C13 H13 0.9300
C16 H16 0.9300
C14 H14 0.9300
C1 H1A 0.9600
C1 H1B 0.9600
C1 H1C 0.9600
C18 H18A 0.9600
C18 H18B 0.9600
C18 H18C 0.9600

loop_
_geom_torsion_atom_site_label_1
_geom_torsion_atom_site_label_2
_geom_torsion_atom_site_label_3
_geom_torsion_atom_site_label_4
_geom_torsion
C1 O1 C2 C7 -5.78(19)
C1 O1 C2 C3 174.58(13)
C4 C5 C6 C7 1.2(2)
C8 C5 C6 C7 -178.40(13)
C6 C5 C4 C3 -0.67(19)
C8 C5 C4 C3 178.91(12)
C5 C4 C3 C2 -0.9(2)
O1 C2 C3 C4 -178.37(12)
C7 C2 C3 C4 2.0(2)
C5 C6 C7 C2 -0.1(2)
O1 C2 C7 C6 178.91(12)
C3 C2 C7 C6 -1.5(2)
C18 O2 C15 C14 -4.3(2)
C18 O2 C15 C16 175.08(15)
C13 C12 C17 C16 -0.8(2)
C11 C12 C17 C16 178.50(12)
C17 C12 C13 C14 0.2(2)
C11 C12 C13 C14 -179.05(12)
C12 C17 C16 C15 0.3(2)
O2 C15 C16 C17 -178.68(12)
C14 C15 C16 C17 0.7(2)
C12 C13 C14 C15 0.8(2)
O2 C15 C14 C13 178.08(13)
C16 C15 C14 C13 -1.3(2)
